data_4333701
loop_
_publ_author_name
'Zhengliang Lu'
'Srinivas Abbina'
'Jared R. Sabin'
'Victor N. Nemykin'
'Guodong Du'

_publ_contact_author
;
     Dr. Guodong Du
     Department of Chemistry
     University of North Dakota
     151 Cornell St. Stop 9024
     Grand Forks, ND 58202
     USA

     Dr. Victor N. Nemykin
     Department of Chemistry& Biochemistry
     University of Minnesota Duluth
     1039 University Drive
     Duluth, MN 55812
     USA
;
_publ_contact_author_email 'gdu@chem.und.edu, vnemykin@d.umn.edu'
_publ_contact_author_fax '1(701)7772331, 1(218)7266729'
_publ_contact_author_phone 1(701)7772241
_publ_section_title
;
 Unexpected Formation of Chiral Pincer CNN Nickel Complexes with
 \b-Diketiminato Type Ligands via C-H Activation: Synthesis, Properties,
 Structures, and Computational Studies
;
_journal_name_full 'Inorganic Chemistry'
_journal_page_first 1454
_journal_page_last 1465
_journal_paper_doi 10.1021/ic3021904
_journal_volume 52
_journal_year 2013
_chemical_absolute_configuration ad
_chemical_formula_moiety 'C39 H39 N2 Ni1 O1 P1'
_chemical_formula_sum 'C39 H39 N2 Ni O P'
_chemical_formula_weight 641.43
_space_group_IT_number 19
_symmetry_cell_setting orthorhombic
_symmetry_space_group_name_Hall 'P 2ac 2ab'
_symmetry_space_group_name_H-M 'P 21 21 21'
_atom_sites_solution_hydrogens geom
_atom_sites_solution_primary direct
_audit_creation_date 10-09-09
_audit_creation_method CRYSTALS_ver_14.06
_cell_angle_alpha 90
_cell_angle_beta 90
_cell_angle_gamma 90
_cell_formula_units_Z 4
_cell_length_a 9.84280(10)
_cell_length_b 15.0952(3)
_cell_length_c 21.8779(15)
_cell_measurement_reflns_used 23395
_cell_measurement_temperature 123
_cell_measurement_theta_max 28
_cell_measurement_theta_min 2
_cell_volume 3250.6(2)
_computing_cell_refinement 'CrystalClear 2.0'
_computing_data_collection 'CrystalClear 2.0'
_computing_data_reduction 'CrystalStructure 4.0'
_computing_molecular_graphics 'CAMERON (Watkin et al., 1996)'
_computing_publication_material 'CRYSTALS (Betteridge et al., 2003)'
_computing_structure_refinement 'CRYSTALS (Betteridge et al., 2003)'
_computing_structure_solution 'Sir2004 (Burla et al., 2005)'
_diffrn_ambient_pressure 101
_diffrn_ambient_temperature 123
_diffrn_measured_fraction_theta_full 0.995
_diffrn_measured_fraction_theta_max 0.991
_diffrn_measurement_device 'Rigaku RAPID II'
_diffrn_measurement_device_type 'Image Plate'
_diffrn_measurement_method \w
_diffrn_radiation_monochromator graphite
_diffrn_radiation_type 'Mo K\a'
_diffrn_radiation_wavelength 0.71075
_diffrn_reflns_av_R_equivalents 0.021
_diffrn_reflns_limit_h_max 12
_diffrn_reflns_limit_h_min -12
_diffrn_reflns_limit_k_max 19
_diffrn_reflns_limit_k_min -16
_diffrn_reflns_limit_l_max 22
_diffrn_reflns_limit_l_min -28
_diffrn_reflns_number 23395
_diffrn_reflns_theta_full 25.285
_diffrn_reflns_theta_max 27.484
_diffrn_reflns_theta_min 3.094
_diffrn_standards_decay_% 0.00
_diffrn_standards_interval_time 12
_diffrn_standards_number 4138
_exptl_absorpt_coefficient_mu 0.680
_exptl_absorpt_correction_T_max 0.95
_exptl_absorpt_correction_T_min 0.65
_exptl_absorpt_correction_type multi-scan
_exptl_absorpt_process_details 'DENZO/SCALEPACK (Otwinowski & Minor, 1997)'
_exptl_crystal_colour orange
_exptl_crystal_density_diffrn 1.311
_exptl_crystal_description plate
_exptl_crystal_F_000 1352
_exptl_crystal_size_max 0.340
_exptl_crystal_size_mid 0.250
_exptl_crystal_size_min 0.080
_refine_diff_density_max 0.50
_refine_diff_density_min -0.60
_refine_ls_abs_structure_details 'Flack (1983), 0 Friedel-pairs'
_refine_ls_abs_structure_Flack 0.004(9)
_refine_ls_extinction_method none
_refine_ls_goodness_of_fit_ref 0.9765
_refine_ls_matrix_type full
_refine_ls_number_parameters 398
_refine_ls_number_reflns 7355
_refine_ls_number_restraints 0
_refine_ls_R_factor_all 0.0301
_refine_ls_R_factor_gt 0.0276
_refine_ls_shift/su_max 0.0006664
_refine_ls_shift/su_mean 0.0000312
_refine_ls_structure_factor_coef Fsqd
_refine_ls_weighting_details
;
 Method, part 1, Chebychev polynomial, (Watkin, 1994, Prince, 1982) 
 [weight] = 1.0/[A~0~*T~0~(x)+A~1~*T~1~(x) ... +A~n-1~]*T~n-1~(x)] 
 where A~i~ are the Chebychev coefficients listed below and x= Fcalc/Fmax 
 Method = Robust Weighting (Prince, 1982) 
 W = [weight] * [1-(deltaF/6*sigmaF)^2^]^2^ 
 A~i~ are: 
 10.1 12.5 4.01 
;
_refine_ls_weighting_scheme calc
_refine_ls_wR_factor_all 0.0574
_refine_ls_wR_factor_gt 0.0553
_refine_ls_wR_factor_ref 0.0574
_reflns_limit_h_max 12
_reflns_limit_h_min -12
_reflns_limit_k_max 19
_reflns_limit_k_min 0
_reflns_limit_l_max 28
_reflns_limit_l_min 0
_reflns_number_gt 6970
_reflns_number_total 7369
_reflns_threshold_expression I>2.0\s(I)
_oxford_diffrn_Wilson_B_factor 0.00
_oxford_diffrn_Wilson_scale 0.00
_oxford_refine_ls_r_factor_ref 0.0301
_oxford_refine_ls_scale 0.4068(2)
_oxford_reflns_number_all 7355
_oxford_reflns_threshold_expression_ref I>-10.0\s(I)
_cod_data_source_file ic3021904_si_002_4.cif
_cod_data_source_block 3c_ZL117
_cod_original_sg_symbol_H-M 'P 21 21 21 '
_cod_original_formula_sum 'C39 H39 N2 Ni1 O1 P1'
_cod_database_code 4333701

loop_
_symmetry_equiv_pos_as_xyz
x,y,z
x+1/2,-y+1/2,-z
-x,y+1/2,-z+1/2
-x+1/2,-y,z+1/2

loop_
_atom_site_label
_atom_site_type_symbol
_atom_site_fract_x
_atom_site_fract_y
_atom_site_fract_z
_atom_site_U_iso_or_equiv
_atom_site_occupancy
_atom_site_adp_type
_atom_site_refinement_flags_posn
Ni1 Ni 0.71916(2) 0.724173(16) 0.287836(11) 0.0157 1.0000 Uani .
P1 P 0.88373(5) 0.76556(3) 0.23118(2) 0.0154 1.0000 Uani .
C1 C 0.8688(2) 0.87249(13) 0.19240(9) 0.0181 1.0000 Uani .
C2 C 0.9775(2) 0.92960(14) 0.18291(10) 0.0237 1.0000 Uani .
C3 C 0.9582(2) 1.01039(15) 0.15380(11) 0.0278 1.0000 Uani .
C4 C 0.8299(2) 1.03533(15) 0.13476(11) 0.0295 1.0000 Uani .
C5 C 0.7212(3) 0.97877(15) 0.14339(11) 0.0335 1.0000 Uani .
C6 C 0.7398(2) 0.89758(15) 0.17179(10) 0.0262 1.0000 Uani .
C7 C 0.9361(2) 0.68837(13) 0.17124(9) 0.0187 1.0000 Uani .
C8 C 0.9352(2) 0.70870(14) 0.10894(9) 0.0218 1.0000 Uani .
C9 C 0.9626(2) 0.64296(17) 0.06606(11) 0.0299 1.0000 Uani .
C10 C 0.9912(2) 0.55783(17) 0.08460(11) 0.0323 1.0000 Uani .
C11 C 0.9956(2) 0.53719(15) 0.14640(12) 0.0304 1.0000 Uani .
C12 C 0.9687(2) 0.60190(14) 0.18906(11) 0.0240 1.0000 Uani .
C13 C 1.03993(18) 0.77245(13) 0.27684(8) 0.0180 1.0000 Uani .
C14 C 1.1678(2) 0.76589(15) 0.24921(9) 0.0233 1.0000 Uani .
C15 C 1.2851(2) 0.77149(14) 0.28379(10) 0.0264 1.0000 Uani .
C16 C 1.2780(2) 0.78334(14) 0.34642(9) 0.0252 1.0000 Uani .
C17 C 1.1518(2) 0.78868(15) 0.37458(9) 0.0250 1.0000 Uani .
C18 C 1.0338(2) 0.78282(14) 0.34011(9) 0.0202 1.0000 Uani .
N1 N 0.66521(17) 0.61298(11) 0.25120(7) 0.0188 1.0000 Uani .
C19 C 0.63929(19) 0.54261(12) 0.28206(10) 0.0185 1.0000 Uani .
O1 O 0.59532(16) 0.47152(9) 0.24991(7) 0.0235 1.0000 Uani .
C20 C 0.6098(3) 0.49547(14) 0.18578(10) 0.0262 1.0000 Uani .
C21 C 0.6273(2) 0.59626(14) 0.18663(9) 0.0202 1.0000 Uani .
C22 C 0.5000(2) 0.64780(14) 0.16837(9) 0.0216 1.0000 Uani .
C23 C 0.4677(2) 0.64313(15) 0.09980(10) 0.0249 1.0000 Uani .
C24 C 0.5690(3) 0.69489(19) 0.06160(11) 0.0390 1.0000 Uani .
C25 C 0.3235(2) 0.67574(17) 0.08822(12) 0.0369 1.0000 Uani .
C26 C 0.6601(2) 0.53167(13) 0.34717(9) 0.0191 1.0000 Uani .
C27 C 0.6670(2) 0.60732(13) 0.38637(9) 0.0178 1.0000 Uani .
N2 N 0.64159(17) 0.69108(11) 0.36493(7) 0.0170 1.0000 Uani .
C32 C 0.61933(19) 0.76178(13) 0.40540(8) 0.0175 1.0000 Uani .
C33 C 0.6733(2) 0.84229(13) 0.38481(9) 0.0174 1.0000 Uani .
C34 C 0.7165(2) 0.84346(12) 0.31961(9) 0.0190 1.0000 Uani .
C35 C 0.6723(2) 0.91665(14) 0.42275(9) 0.0217 1.0000 Uani .
C36 C 0.6062(2) 0.91334(14) 0.47875(10) 0.0248 1.0000 Uani .
C37 C 0.5375(2) 0.83701(15) 0.49526(9) 0.0236 1.0000 Uani .
C38 C 0.5387(2) 0.76037(13) 0.45951(9) 0.0193 1.0000 Uani .
C39 C 0.4489(2) 0.68327(15) 0.47685(10) 0.0250 1.0000 Uani .
C28 C 0.7116(2) 0.59043(13) 0.44727(9) 0.0209 1.0000 Uani .
C29 C 0.7391(2) 0.50628(15) 0.46763(10) 0.0255 1.0000 Uani .
C30 C 0.7223(3) 0.43242(13) 0.42984(9) 0.0263 1.0000 Uani .
C31 C 0.6831(2) 0.44596(14) 0.37037(10) 0.0233 1.0000 Uani .
H21 H 1.0646 0.9134 0.1962 0.0288 1.0000 Uiso R
H31 H 1.0339 1.0465 0.1471 0.0340 1.0000 Uiso R
H41 H 0.8153 1.0907 0.1165 0.0357 1.0000 Uiso R
H51 H 0.6359 0.9951 0.1306 0.0409 1.0000 Uiso R
H61 H 0.6645 0.8610 0.1782 0.0304 1.0000 Uiso R
H81 H 0.9165 0.7664 0.0955 0.0258 1.0000 Uiso R
H91 H 0.9632 0.6572 0.0236 0.0361 1.0000 Uiso R
H101 H 1.0076 0.5153 0.0563 0.0394 1.0000 Uiso R
H111 H 1.0145 0.4802 0.1595 0.0375 1.0000 Uiso R
H121 H 0.9706 0.5878 0.2298 0.0280 1.0000 Uiso R
H141 H 1.1727 0.7571 0.2074 0.0274 1.0000 Uiso R
H151 H 1.3685 0.7671 0.2650 0.0308 1.0000 Uiso R
H161 H 1.3558 0.7893 0.3699 0.0295 1.0000 Uiso R
H171 H 1.1457 0.7969 0.4168 0.0295 1.0000 Uiso R
H181 H 0.9491 0.7857 0.3590 0.0248 1.0000 Uiso R
H201 H 0.6870 0.4649 0.1687 0.0311 1.0000 Uiso R
H202 H 0.5295 0.4777 0.1652 0.0304 1.0000 Uiso R
H211 H 0.7037 0.6142 0.1608 0.0234 1.0000 Uiso R
H221 H 0.5148 0.7100 0.1793 0.0259 1.0000 Uiso R
H222 H 0.4242 0.6257 0.1912 0.0261 1.0000 Uiso R
H231 H 0.4759 0.5817 0.0875 0.0297 1.0000 Uiso R
H243 H 0.5457 0.6910 0.0200 0.0575 1.0000 Uiso R
H242 H 0.5674 0.7548 0.0746 0.0571 1.0000 Uiso R
H241 H 0.6551 0.6718 0.0665 0.0575 1.0000 Uiso R
H251 H 0.3048 0.6695 0.0448 0.0546 1.0000 Uiso R
H252 H 0.3171 0.7389 0.0996 0.0540 1.0000 Uiso R
H253 H 0.2587 0.6405 0.1112 0.0545 1.0000 Uiso R
H341 H 0.7931 0.8825 0.3113 0.0232 1.0000 Uiso R
H342 H 0.6415 0.8652 0.2944 0.0246 1.0000 Uiso R
H351 H 0.7150 0.9686 0.4099 0.0267 1.0000 Uiso R
H361 H 0.6069 0.9627 0.5050 0.0299 1.0000 Uiso R
H371 H 0.4865 0.8361 0.5312 0.0280 1.0000 Uiso R
H391 H 0.3722 0.7040 0.4985 0.0384 1.0000 Uiso R
H392 H 0.4962 0.6429 0.5029 0.0375 1.0000 Uiso R
H393 H 0.4218 0.6505 0.4419 0.0362 1.0000 Uiso R
H281 H 0.7240 0.6395 0.4736 0.0250 1.0000 Uiso R
H291 H 0.7701 0.4981 0.5073 0.0300 1.0000 Uiso R
H301 H 0.7380 0.3745 0.4450 0.0305 1.0000 Uiso R
H311 H 0.6714 0.3977 0.3432 0.0277 1.0000 Uiso R

loop_
_atom_site_aniso_label
_atom_site_aniso_U_11
_atom_site_aniso_U_22
_atom_site_aniso_U_33
_atom_site_aniso_U_23
_atom_site_aniso_U_13
_atom_site_aniso_U_12
Ni1 0.01689(10) 0.01523(10) 0.01500(10) -0.00080(10) 0.00069(10) -0.00166(10)
P1 0.0160(2) 0.0155(2) 0.0148(2) 0.00047(18) 0.00007(17) -0.00062(19)
C1 0.0210(10) 0.0174(9) 0.0159(9) 0.0008(7) 0.0018(8) -0.0006(7)
C2 0.0222(11) 0.0229(10) 0.0258(11) 0.0039(9) 0.0013(9) -0.0018(8)
C3 0.0309(12) 0.0226(11) 0.0301(12) 0.0054(9) 0.0039(10) -0.0050(9)
C4 0.0370(13) 0.0232(11) 0.0283(11) 0.0074(9) 0.0054(10) 0.0047(9)
C5 0.0278(11) 0.0351(12) 0.0377(13) 0.0138(10) 0.0001(11) 0.0069(11)
C6 0.0204(11) 0.0284(11) 0.0297(11) 0.0074(9) -0.0017(8) -0.0021(8)
C7 0.0164(9) 0.0195(9) 0.0203(9) -0.0025(8) 0.0003(7) -0.0019(8)
C8 0.0219(10) 0.0237(11) 0.0198(9) -0.0019(8) -0.0007(8) -0.0018(8)
C9 0.0270(12) 0.0395(13) 0.0233(11) -0.0092(10) -0.0018(9) -0.0028(10)
C10 0.0266(12) 0.0335(13) 0.0369(13) -0.0192(11) -0.0002(10) 0.0002(10)
C11 0.0249(11) 0.0220(11) 0.0442(14) -0.0068(10) -0.0061(10) 0.0042(9)
C12 0.0225(11) 0.0237(11) 0.0259(10) -0.0007(9) -0.0038(9) 0.0008(9)
C13 0.0187(9) 0.0160(8) 0.0193(9) 0.0002(8) -0.0016(7) -0.0003(8)
C14 0.0223(10) 0.0266(10) 0.0211(9) -0.0032(9) 0.0014(7) -0.0014(9)
C15 0.0180(8) 0.0283(9) 0.0328(10) -0.0025(10) 0.0008(9) 0.0005(9)
C16 0.0217(9) 0.0230(9) 0.0309(10) 0.0039(9) -0.0085(9) -0.0017(10)
C17 0.0281(11) 0.0274(11) 0.0194(9) 0.0021(8) -0.0052(8) -0.0019(9)
C18 0.0204(9) 0.0198(9) 0.0205(9) 0.0027(8) 0.0003(7) -0.0002(8)
N1 0.0209(8) 0.0192(8) 0.0162(8) -0.0024(6) 0.0001(6) -0.0029(7)
C19 0.0165(9) 0.0159(8) 0.0229(10) -0.0038(8) 0.0000(8) -0.0007(7)
O1 0.0304(8) 0.0187(7) 0.0214(7) -0.0020(6) -0.0025(6) -0.0041(6)
C20 0.0382(12) 0.0211(10) 0.0193(10) -0.0031(8) -0.0047(9) -0.0014(9)
C21 0.0229(10) 0.0201(10) 0.0176(9) -0.0018(8) -0.0006(8) -0.0020(8)
C22 0.0202(10) 0.0225(10) 0.0221(10) -0.0013(8) -0.0002(8) -0.0020(8)
C23 0.0258(11) 0.0243(11) 0.0246(11) -0.0030(9) -0.0068(9) 0.0021(9)
C24 0.0352(14) 0.0551(17) 0.0266(12) 0.0099(11) -0.0059(10) -0.0044(12)
C25 0.0297(13) 0.0379(14) 0.0431(14) 0.0010(11) -0.0134(11) 0.0032(10)
C26 0.0176(9) 0.0193(9) 0.0202(9) -0.0003(8) 0.0012(8) -0.0008(7)
C27 0.0137(9) 0.0194(10) 0.0203(10) 0.0005(8) 0.0024(7) -0.0013(7)
N2 0.0183(8) 0.0179(8) 0.0147(7) 0.0004(6) 0.0002(6) -0.0004(6)
C32 0.0155(8) 0.0214(9) 0.0156(8) 0.0002(7) -0.0051(7) 0.0018(8)
C33 0.0141(9) 0.0202(9) 0.0180(9) -0.0014(8) -0.0026(7) 0.0032(7)
C34 0.0201(9) 0.0151(8) 0.0218(9) -0.0003(7) 0.0002(9) 0.0002(8)
C35 0.0239(10) 0.0182(10) 0.0229(10) -0.0001(8) -0.0020(8) 0.0028(8)
C36 0.0299(12) 0.0225(10) 0.0219(10) -0.0047(8) -0.0030(9) 0.0086(9)
C37 0.0249(11) 0.0304(11) 0.0156(9) 0.0011(8) 0.0016(8) 0.0090(9)
C38 0.0161(9) 0.0234(10) 0.0186(9) 0.0013(8) -0.0015(7) 0.0038(8)
C39 0.0211(11) 0.0313(11) 0.0226(10) 0.0020(9) 0.0040(8) 0.0003(9)
C28 0.0204(10) 0.0235(10) 0.0189(9) -0.0013(7) 0.0004(8) -0.0004(9)
C29 0.0270(12) 0.0299(10) 0.0198(10) 0.0053(8) -0.0010(8) 0.0024(9)
C30 0.0319(11) 0.0190(9) 0.0279(10) 0.0044(8) 0.0021(10) 0.0027(10)
C31 0.0260(11) 0.0195(10) 0.0245(10) 0.0007(8) 0.0021(8) -0.0004(8)

loop_
_atom_type_symbol
_atom_type_scat_dispersion_real
_atom_type_scat_dispersion_imag
_atom_type_scat_Cromer_Mann_a1
_atom_type_scat_Cromer_Mann_b1
_atom_type_scat_Cromer_Mann_a2
_atom_type_scat_Cromer_Mann_b2
_atom_type_scat_Cromer_Mann_a3
_atom_type_scat_Cromer_Mann_b3
_atom_type_scat_Cromer_Mann_a4
_atom_type_scat_Cromer_Mann_b4
_atom_type_scat_Cromer_Mann_c
_atom_type_scat_source
C 0.0033 0.0016 2.3100 20.8439 1.0200 10.2075 1.5886 0.5687 0.8650 51.6512 0.2156 'International Tables Vol C 4.2.6.8 and 6.1.1.4'
H 0.0000 0.0000 0.4930 10.5109 0.3229 26.1257 0.1402 3.1424 0.0408 57.7998 0.0030 'International Tables Vol C 4.2.6.8 and 6.1.1.4'
N 0.0061 0.0033 12.2126 0.0057 3.1322 9.8933 2.0125 28.9975 1.1663 0.5826 -11.5290 'International Tables Vol C 4.2.6.8 and 6.1.1.4'
O 0.0106 0.0060 3.0485 13.2771 2.2868 5.7011 1.5463 0.3239 0.8670 32.9089 0.2508 'International Tables Vol C 4.2.6.8 and 6.1.1.4'
Ni 0.3393 1.1124 12.8376 3.8785 7.2920 0.2565 4.4438 12.1763 2.3800 66.3421 1.0341 'International Tables Vol C 4.2.6.8 and 6.1.1.4'
P 0.1023 0.0942 6.4345 1.9067 4.1791 27.1570 1.7800 0.5260 1.4908 68.1645 1.1149 'International Tables Vol C 4.2.6.8 and 6.1.1.4'

loop_
_geom_angle_atom_site_label_1
_geom_angle_atom_site_label_2
_geom_angle_atom_site_label_3
_geom_angle
_geom_angle_publ_flag
P1 Ni1 N1 102.82(5) yes
P1 Ni1 C19 117.69(4) yes
P1 Ni1 C27 139.68(4) yes
N1 Ni1 C27 74.05(6) yes
P1 Ni1 N2 152.84(5) yes
N1 Ni1 N2 91.67(7) yes
C19 Ni1 N2 71.28(6) yes
P1 Ni1 C32 137.55(4) yes
N1 Ni1 C32 117.28(6) yes
C19 Ni1 C32 97.94(6) yes
P1 Ni1 C33 112.03(5) yes
N1 Ni1 C33 145.08(7) yes
C19 Ni1 C33 126.79(6) yes
C27 Ni1 C33 77.95(5) yes
P1 Ni1 C34 86.91(6) yes
N1 Ni1 C34 162.74(8) yes
C19 Ni1 C34 155.24(7) yes
C27 Ni1 C34 107.73(7) yes
N2 Ni1 C34 85.47(8) yes
P1 Ni1 H342 91.0 no
N1 Ni1 H342 138.5 no
C19 Ni1 H342 144.3 no
C27 Ni1 H342 118.4 no
N2 Ni1 H342 93.1 no
Ni1 P1 C1 117.82(7) yes
Ni1 P1 C7 116.37(7) yes
C1 P1 C7 104.62(9) yes
Ni1 P1 C13 109.64(6) yes
C1 P1 C13 105.65(9) yes
C7 P1 C13 100.97(9) yes
P1 C1 C2 123.68(16) yes
P1 C1 C6 117.48(15) yes
C2 C1 C6 118.84(18) yes
C1 C2 C3 120.5(2) yes
C1 C2 H21 119.8 no
C3 C2 H21 119.7 no
C2 C3 C4 120.2(2) yes
C2 C3 H31 118.3 no
C4 C3 H31 121.5 no
C3 C4 C5 119.9(2) yes
C3 C4 H41 120.8 no
C5 C4 H41 119.3 no
C4 C5 C6 120.3(2) yes
C4 C5 H51 120.1 no
C6 C5 H51 119.6 no
C1 C6 C5 120.3(2) yes
C1 C6 H61 120.7 no
C5 C6 H61 119.0 no
P1 C7 C8 123.91(16) yes
P1 C7 C12 117.33(16) yes
C8 C7 C12 118.56(19) yes
C7 C8 C9 120.0(2) yes
C7 C8 H81 120.7 no
C9 C8 H81 119.3 no
C8 C9 C10 120.4(2) yes
C8 C9 H91 119.8 no
C10 C9 H91 119.8 no
C9 C10 C11 120.2(2) yes
C9 C10 H101 119.8 no
C11 C10 H101 120.0 no
C10 C11 C12 119.7(2) yes
C10 C11 H111 121.1 no
C12 C11 H111 119.2 no
C7 C12 C11 121.1(2) yes
C7 C12 H121 119.5 no
C11 C12 H121 119.4 no
P1 C13 C14 120.91(14) yes
P1 C13 C18 120.67(14) yes
C14 C13 C18 118.42(17) yes
C13 C14 C15 120.68(18) yes
C13 C14 H141 119.0 no
C15 C14 H141 120.4 no
C14 C15 C16 120.5(2) yes
C14 C15 H151 119.8 no
C16 C15 H151 119.7 no
C15 C16 C17 119.47(19) yes
C15 C16 H161 121.4 no
C17 C16 H161 119.1 no
C16 C17 C18 120.26(18) yes
C16 C17 H171 120.3 no
C18 C17 H171 119.4 no
C13 C18 C17 120.67(19) yes
C13 C18 H181 119.0 no
C17 C18 H181 120.4 no
Ni1 N1 C19 123.67(14) yes
Ni1 N1 C21 127.71(13) yes
C19 N1 C21 108.06(16) yes
N1 C19 O1 116.48(18) yes
Ni1 C19 O1 150.69(14) yes
N1 C19 C26 125.67(18) yes
Ni1 C19 C26 91.54(12) yes
O1 C19 C26 117.76(17) yes
C19 O1 C20 105.82(15) yes
O1 C20 C21 104.24(16) yes
O1 C20 H201 109.4 no
C21 C20 H201 113.1 no
O1 C20 H202 107.8 no
C21 C20 H202 112.4 no
H201 C20 H202 109.7 no
C20 C21 N1 102.07(16) yes
C20 C21 C22 114.25(18) yes
N1 C21 C22 111.65(17) yes
C20 C21 H211 110.8 no
N1 C21 H211 108.0 no
C22 C21 H211 109.8 no
C21 C22 C23 113.70(17) yes
C21 C22 H221 107.6 no
C23 C22 H221 108.2 no
C21 C22 H222 108.9 no
C23 C22 H222 109.4 no
H221 C22 H222 108.8 no
C22 C23 C24 112.22(19) yes
C22 C23 C25 109.92(19) yes
C24 C23 C25 110.8(2) yes
C22 C23 H231 107.3 no
C24 C23 H231 106.6 no
C25 C23 H231 109.9 no
C23 C24 H243 109.9 no
C23 C24 H242 108.3 no
H243 C24 H242 110.2 no
C23 C24 H241 110.2 no
H243 C24 H241 108.2 no
H242 C24 H241 110.0 no
C23 C25 H251 107.9 no
C23 C25 H252 109.2 no
H251 C25 H252 109.1 no
C23 C25 H253 110.4 no
H251 C25 H253 109.2 no
H252 C25 H253 110.9 no
C19 C26 C27 120.36(18) yes
C19 C26 C31 118.81(18) yes
C27 C26 C31 120.68(19) yes
C26 C27 Ni1 92.83(12) yes
C26 C27 N2 121.51(18) yes
C26 C27 C28 115.61(18) yes
Ni1 C27 C28 140.06(14) yes
N2 C27 C28 122.72(18) yes
C27 N2 Ni1 117.93(13) yes
C27 N2 C32 120.90(16) yes
Ni1 N2 C32 114.76(12) yes
N2 C32 C33 113.43(16) yes
Ni1 C32 C33 75.43(11) yes
N2 C32 C38 126.83(18) yes
Ni1 C32 C38 162.08(14) yes
C33 C32 C38 119.41(18) yes
C32 C33 Ni1 75.70(11) yes
C32 C33 C34 115.27(17) yes
C32 C33 C35 120.25(19) yes
Ni1 C33 C35 163.93(16) yes
C34 C33 C35 124.21(18) yes
C33 C34 Ni1 109.74(13) yes
C33 C34 H341 114.0 no
Ni1 C34 H341 119.2 no
C33 C34 H342 109.2 no
Ni1 C34 H342 96.9 no
H341 C34 H342 106.0 no
C33 C35 C36 119.9(2) yes
C33 C35 H351 119.5 no
C36 C35 H351 120.5 no
C35 C36 C37 119.29(19) yes
C35 C36 H361 120.4 no
C37 C36 H361 120.3 no
C36 C37 C38 122.66(19) yes
C36 C37 H371 119.6 no
C38 C37 H371 117.7 no
C32 C38 C37 117.22(19) yes
C32 C38 C39 123.10(18) yes
C37 C38 C39 119.54(18) yes
C38 C39 H391 109.8 no
C38 C39 H392 110.9 no
H391 C39 H392 107.6 no
C38 C39 H393 111.3 no
H391 C39 H393 110.6 no
H392 C39 H393 106.6 no
C27 C28 C29 121.96(19) yes
C27 C28 H281 118.0 no
C29 C28 H281 120.0 no
C28 C29 C30 121.51(19) yes
C28 C29 H291 119.4 no
C30 C29 H291 119.1 no
C29 C30 C31 118.38(19) yes
C29 C30 H301 120.6 no
C31 C30 H301 121.0 no
C26 C31 C30 121.6(2) yes
C26 C31 H311 117.5 no
C30 C31 H311 121.0 no

loop_
_geom_bond_atom_site_label_1
_geom_bond_atom_site_label_2
_geom_bond_distance
_geom_bond_publ_flag
Ni1 P1 2.1333(5) yes
Ni1 N1 1.9343(17) yes
Ni1 C19 2.8541(18) yes
Ni1 C27 2.832(2) yes
Ni1 N2 1.9177(16) yes
Ni1 C32 2.8113(19) yes
Ni1 C33 2.808(2) yes
Ni1 C34 1.9303(18) yes
Ni1 H342 2.267 no
P1 C1 1.829(2) yes
P1 C7 1.828(2) yes
P1 C13 1.8365(19) yes
C1 C2 1.390(3) yes
C1 C6 1.399(3) yes
C2 C3 1.389(3) yes
C2 H21 0.937 no
C3 C4 1.381(3) yes
C3 H31 0.935 no
C4 C5 1.382(3) yes
C4 H41 0.937 no
C5 C6 1.386(3) yes
C5 H51 0.918 no
C6 H61 0.935 no
C7 C8 1.397(3) yes
C7 C12 1.399(3) yes
C8 C9 1.392(3) yes
C8 H81 0.937 no
C9 C10 1.377(4) yes
C9 H91 0.954 no
C10 C11 1.388(4) yes
C10 H101 0.907 no
C11 C12 1.377(3) yes
C11 H111 0.926 no
C12 H121 0.916 no
C13 C14 1.400(3) yes
C13 C18 1.394(3) yes
C14 C15 1.383(3) yes
C14 H141 0.927 no
C15 C16 1.384(3) yes
C15 H151 0.920 no
C16 C17 1.389(3) yes
C16 H161 0.926 no
C17 C18 1.388(3) yes
C17 H171 0.934 no
C18 H181 0.931 no
N1 C19 1.284(2) yes
N1 C21 1.483(2) yes
C19 O1 1.354(2) yes
C19 C26 1.449(3) yes
O1 C20 1.456(2) yes
C20 C21 1.531(3) yes
C20 H201 0.965 no
C20 H202 0.948 no
C21 C22 1.528(3) yes
C21 H211 0.979 no
C22 C23 1.535(3) yes
C22 H221 0.980 no
C22 H222 0.958 no
C23 C24 1.518(3) yes
C23 C25 1.523(3) yes
C23 H231 0.968 no
C24 H243 0.940 no
C24 H242 0.948 no
C24 H241 0.923 no
C25 H251 0.971 no
C25 H252 0.987 no
C25 H253 0.971 no
C26 C27 1.430(3) yes
C26 C31 1.408(3) yes
C27 N2 1.371(3) yes
C27 C28 1.426(3) yes
N2 C32 1.404(2) yes
C32 C33 1.401(3) yes
C32 C38 1.425(3) yes
C33 C34 1.489(3) yes
C33 C35 1.396(3) yes
C34 H341 0.973 no
C34 H342 0.979 no
C35 C36 1.388(3) yes
C35 H351 0.933 no
C36 C37 1.384(3) yes
C36 H361 0.940 no
C37 C38 1.397(3) yes
C37 H371 0.933 no
C38 C39 1.510(3) yes
C39 H391 0.944 no
C39 H392 0.956 no
C39 H393 0.949 no
C28 C29 1.373(3) yes
C28 H281 0.947 no
C29 C30 1.398(3) yes
C29 H291 0.928 no
C30 C31 1.372(3) yes
C30 H301 0.948 no
C31 H311 0.947 no

loop_
_geom_hbond_atom_site_label_D
_geom_hbond_atom_site_label_H
_geom_hbond_atom_site_label_A
_geom_hbond_angle_DHA
_geom_hbond_distance_DH
_geom_hbond_distance_HA
_geom_hbond_distance_DA
_geom_hbond_publ_flag
C18 H181 C34 131 0.93 2.60 3.285(3) yes
C21 H211 C7 139 0.98 2.56 3.360(3) yes
